data_7018314
loop_
_publ_author_name
'Xu, Fei'
'Matsumoto, Kazuhiko'
'Hagiwara, Rika'

_publ_section_title
;
 Effects of alkyl chain length and anion size on thermal and structural
 properties for 1-alkyl-3-methylimidazolium hexafluorocomplex salts
 (C(x)MImAF(6), x = 14, 16 and 18; A = P, As, Sb, Nb and Ta).
;
_journal_issue 12
_journal_name_full 'Dalton transactions (Cambridge, England : 2003)'
_journal_page_first 3494
_journal_page_last 3502
_journal_paper_doi 10.1039/c2dt11693f
_journal_volume 41
_journal_year 2012
_chemical_formula_moiety
;
(C22 N2 H43 +), (Nb F6 -)
;
_chemical_formula_sum 'C22 H43 F6 N2 Nb'
_chemical_formula_weight 542.49
_chemical_melting_point 347.2
_chemical_name_common C18MImNbF6
_chemical_name_systematic
;
?
;
_space_group_IT_number 14
_symmetry_cell_setting monoclinic
_symmetry_space_group_name_Hall '-P 2yab'
_symmetry_space_group_name_H-M 'P 1 21/a 1'
_atom_sites_solution_hydrogens geom
_atom_sites_solution_primary direct
_atom_sites_solution_secondary difmap
_audit_creation_method SHELXL-97
_cell_angle_alpha 90.00
_cell_angle_beta 96.1335(16)
_cell_angle_gamma 90.00
_cell_formula_units_Z 4
_cell_length_a 9.1865(5)
_cell_length_b 10.1457(7)
_cell_length_c 28.4689(15)
_cell_measurement_reflns_used 11043
_cell_measurement_temperature 173
_cell_measurement_theta_max 54.97
_cell_measurement_theta_min 6.00
_cell_volume 2638.2(3)
_computing_cell_refinement 'RAPID AUTO 2.40 (Rigaku 2006)'
_computing_data_collection 'Rigaku R-AXIS Rapid-II'
_computing_data_reduction 'RAPID AUTO 2.40 (Rigaku 2006)'
_computing_structure_refinement 'SHELXL-97 (Sheldrick, 1997)'
_computing_structure_solution 'SIR92 (Altmare et al., 1994)'
_diffrn_ambient_temperature 173
_diffrn_measured_fraction_theta_full 0.987
_diffrn_measured_fraction_theta_max 0.987
_diffrn_measurement_device_type 'Rigaku R-AXIS RapidII'
_diffrn_measurement_method 'imaging plate'
_diffrn_radiation_monochromator graphite
_diffrn_radiation_source 'fine-focus sealed tube'
_diffrn_radiation_type MoK\a
_diffrn_radiation_wavelength 0.71073
_diffrn_reflns_av_R_equivalents 0.0536
_diffrn_reflns_av_sigmaI/netI 0.0743
_diffrn_reflns_limit_h_max 11
_diffrn_reflns_limit_h_min -11
_diffrn_reflns_limit_k_max 13
_diffrn_reflns_limit_k_min -13
_diffrn_reflns_limit_l_max 36
_diffrn_reflns_limit_l_min -35
_diffrn_reflns_number 15005
_diffrn_reflns_theta_full 27.48
_diffrn_reflns_theta_max 27.48
_diffrn_reflns_theta_min 3.00
_exptl_absorpt_coefficient_mu 0.509
_exptl_absorpt_correction_T_max 1.0000
_exptl_absorpt_correction_T_min 0.6281
_exptl_absorpt_correction_type multi-scan
_exptl_absorpt_process_details 'RAPID AUTO 2.40 (Rigaku 2006)'
_exptl_crystal_colour colorless
_exptl_crystal_density_diffrn 1.366
_exptl_crystal_density_method 'not measured'
_exptl_crystal_description platelet
_exptl_crystal_F_000 1136
_exptl_crystal_size_max 0.70
_exptl_crystal_size_mid 0.30
_exptl_crystal_size_min 0.05
_refine_diff_density_max 0.861
_refine_diff_density_min -0.724
_refine_diff_density_rms 0.118
_refine_ls_extinction_method none
_refine_ls_goodness_of_fit_ref 1.097
_refine_ls_hydrogen_treatment constr
_refine_ls_matrix_type full
_refine_ls_number_parameters 282
_refine_ls_number_reflns 5954
_refine_ls_number_restraints 0
_refine_ls_restrained_S_all 1.097
_refine_ls_R_factor_all 0.0776
_refine_ls_R_factor_gt 0.0470
_refine_ls_shift/su_max 0.010
_refine_ls_shift/su_mean 0.000
_refine_ls_structure_factor_coef Fsqd
_refine_ls_weighting_details 'calc w=1/[\s^2^(Fo^2^)+(0.0458P)^2^+4.1931P] where P=(Fo^2^+2Fc^2^)/3'
_refine_ls_weighting_scheme calc
_refine_ls_wR_factor_gt 0.1125
_refine_ls_wR_factor_ref 0.1454
_reflns_number_gt 4284
_reflns_number_total 5954
_reflns_threshold_expression >2sigma(I)
_cod_data_source_file c2dt11693f.txt
_cod_data_source_block C18MImNbF6--100oC
_cod_original_sg_symbol_H-M P21/a
_cod_database_code 7018314

loop_
_symmetry_equiv_pos_as_xyz
'x, y, z'
'-x+1/2, y+1/2, -z'
'-x, -y, -z'
'x-1/2, -y-1/2, z'

loop_
_atom_site_label
_atom_site_type_symbol
_atom_site_fract_x
_atom_site_fract_y
_atom_site_fract_z
_atom_site_U_iso_or_equiv
_atom_site_adp_type
_atom_site_occupancy
_atom_site_symmetry_multiplicity
_atom_site_calc_flag
_atom_site_refinement_flags
Nb1 Nb -0.14172(4) 0.01661(4) 0.106348(12) 0.03317(13) Uani 1 1 d .
F4 F -0.2233(3) -0.0646(3) 0.15662(9) 0.0502(7) Uani 1 1 d .
F3 F -0.2997(3) 0.1347(3) 0.10124(11) 0.0574(8) Uani 1 1 d .
F2 F -0.0698(3) 0.0948(4) 0.05340(10) 0.0603(8) Uani 1 1 d .
F5 F 0.0123(3) -0.1063(3) 0.11137(10) 0.0483(6) Uani 1 1 d .
N1 N 0.3924(3) 0.0018(3) 0.11877(11) 0.0312(7) Uani 1 1 d .
F6 F -0.0298(3) 0.1320(3) 0.14654(10) 0.0541(7) Uani 1 1 d .
F1 F -0.2529(3) -0.0987(3) 0.06442(10) 0.0558(8) Uani 1 1 d .
C21 C -0.6676(5) -0.1472(5) 0.66860(14) 0.0385(9) Uani 1 1 d .
H21A H -0.6547 -0.2416 0.6725 0.046 Uiso 1 1 calc R
H21B H -0.7566 -0.1328 0.6477 0.046 Uiso 1 1 calc R
C9 C 0.1593(4) -0.1685(5) 0.23251(14) 0.0363(9) Uani 1 1 d .
H9A H 0.0707 -0.1371 0.2144 0.044 Uiso 1 1 calc R
H9B H 0.1522 -0.2637 0.2345 0.044 Uiso 1 1 calc R
C18 C -0.3933(5) -0.0953(4) 0.57430(14) 0.0366(9) Uani 1 1 d .
H18A H -0.3031 -0.1090 0.5947 0.044 Uiso 1 1 calc R
H18B H -0.4080 -0.0010 0.5707 0.044 Uiso 1 1 calc R
C17 C -0.3772(5) -0.1553(4) 0.52592(14) 0.0360(9) Uani 1 1 d .
H17A H -0.4667 -0.1405 0.5053 0.043 Uiso 1 1 calc R
H17B H -0.3635 -0.2497 0.5293 0.043 Uiso 1 1 calc R
C6 C 0.4329(4) 0.0432(4) 0.16833(14) 0.0355(9) Uani 1 1 d .
H6A H 0.4523 0.1371 0.1692 0.043 Uiso 1 1 calc R
H6B H 0.5221 -0.0018 0.1807 0.043 Uiso 1 1 calc R
C13 C -0.0906(4) -0.1607(4) 0.38279(14) 0.0354(9) Uani 1 1 d .
H13A H -0.1817 -0.1468 0.3629 0.043 Uiso 1 1 calc R
H13B H -0.0767 -0.2550 0.3866 0.043 Uiso 1 1 calc R
N3 N 0.3863(4) -0.1012(4) 0.05235(11) 0.0362(8) Uani 1 1 d .
C22 C -0.6859(6) -0.0865(6) 0.71642(16) 0.0512(12) Uani 1 1 d .
H22A H -0.6973 0.0081 0.7126 0.061 Uiso 1 1 calc R
H22B H -0.5975 -0.1021 0.7375 0.061 Uiso 1 1 calc R
C12 C 0.0357(4) -0.1043(4) 0.35781(13) 0.0333(8) Uani 1 1 d .
H12A H 0.0236 -0.0096 0.3547 0.040 Uiso 1 1 calc R
H12B H 0.1274 -0.1208 0.3771 0.040 Uiso 1 1 calc R
C10 C 0.1653(4) -0.1121(5) 0.28219(14) 0.0360(9) Uani 1 1 d .
H10A H 0.2589 -0.1341 0.2995 0.043 Uiso 1 1 calc R
H10B H 0.1584 -0.0168 0.2803 0.043 Uiso 1 1 calc R
C15 C -0.2314(4) -0.1572(4) 0.45476(14) 0.0356(9) Uani 1 1 d .
H15A H -0.3214 -0.1434 0.4342 0.043 Uiso 1 1 calc R
H15B H -0.2171 -0.2515 0.4585 0.043 Uiso 1 1 calc R
C8 C 0.2901(5) -0.1342(4) 0.20564(15) 0.0360(9) Uani 1 1 d .
H8A H 0.3780 -0.1714 0.2225 0.043 Uiso 1 1 calc R
H8B H 0.2762 -0.1752 0.1747 0.043 Uiso 1 1 calc R
C24 C 0.4238(6) -0.1913(5) 0.01538(16) 0.0486(12) Uani 1 1 d .
H24A H 0.3463 -0.2541 0.0086 0.073 Uiso 1 1 calc R
H24B H 0.5129 -0.2368 0.0259 0.073 Uiso 1 1 calc R
H24C H 0.4367 -0.1420 -0.0127 0.073 Uiso 1 1 calc R
C5 C 0.2877(5) 0.0614(5) 0.08755(15) 0.0409(10) Uani 1 1 d .
H5 H 0.2295 0.1328 0.0939 0.049 Uiso 1 1 calc R
C20 C -0.5392(5) -0.0923(5) 0.64546(14) 0.0380(9) Uani 1 1 d .
H20A H -0.4503 -0.1061 0.6665 0.046 Uiso 1 1 calc R
H20B H -0.5525 0.0021 0.6414 0.046 Uiso 1 1 calc R
C14 C -0.1036(5) -0.0994(4) 0.43113(14) 0.0365(9) Uani 1 1 d .
H14A H -0.1172 -0.0050 0.4275 0.044 Uiso 1 1 calc R
H14B H -0.0132 -0.1141 0.4513 0.044 Uiso 1 1 calc R
C11 C 0.0433(4) -0.1638(4) 0.30918(14) 0.0353(9) Uani 1 1 d .
H11A H 0.0549 -0.2585 0.3127 0.042 Uiso 1 1 calc R
H11B H -0.0494 -0.1481 0.2903 0.042 Uiso 1 1 calc R
C2 C 0.4508(4) -0.0955(4) 0.09676(14) 0.0327(8) Uani 1 1 d .
H2 H 0.5247 -0.1512 0.1099 0.039 Uiso 1 1 calc R
C7 C 0.3130(4) 0.0125(4) 0.19940(13) 0.0322(8) Uani 1 1 d .
H7A H 0.3378 0.0524 0.2302 0.039 Uiso 1 1 calc R
H7B H 0.2221 0.0517 0.1855 0.039 Uiso 1 1 calc R
C19 C -0.5193(4) -0.1530(5) 0.59776(13) 0.0351(9) Uani 1 1 d .
H19A H -0.5034 -0.2470 0.6019 0.042 Uiso 1 1 calc R
H19B H -0.6090 -0.1412 0.5769 0.042 Uiso 1 1 calc R
C23 C -0.8162(6) -0.1404(6) 0.73911(18) 0.0576(14) Uani 1 1 d .
H23A H -0.9037 -0.1293 0.7178 0.086 Uiso 1 1 calc R
H23B H -0.8258 -0.0937 0.7679 0.086 Uiso 1 1 calc R
H23C H -0.8013 -0.2324 0.7459 0.086 Uiso 1 1 calc R
C16 C -0.2478(4) -0.0966(4) 0.50310(14) 0.0343(8) Uani 1 1 d .
H16A H -0.2618 -0.0022 0.4995 0.041 Uiso 1 1 calc R
H16B H -0.1584 -0.1111 0.5238 0.041 Uiso 1 1 calc R
C4 C 0.2855(5) -0.0024(5) 0.04677(16) 0.0442(10) Uani 1 1 d .
H4 H 0.2255 0.0169 0.0192 0.053 Uiso 1 1 calc R

loop_
_atom_site_aniso_label
_atom_site_aniso_U_11
_atom_site_aniso_U_22
_atom_site_aniso_U_33
_atom_site_aniso_U_23
_atom_site_aniso_U_13
_atom_site_aniso_U_12
Nb1 0.0359(2) 0.0322(2) 0.03234(19) 0.00229(15) 0.00814(14) 0.00051(15)
F4 0.0579(16) 0.0492(17) 0.0457(14) 0.0111(12) 0.0164(13) -0.0001(13)
F3 0.0465(15) 0.0464(18) 0.082(2) 0.0161(14) 0.0171(15) 0.0124(13)
F2 0.0520(16) 0.083(2) 0.0488(16) 0.0236(15) 0.0168(13) -0.0021(16)
F5 0.0448(14) 0.0386(16) 0.0619(16) -0.0020(12) 0.0068(13) 0.0054(12)
N1 0.0329(16) 0.0296(18) 0.0323(15) 0.0016(13) 0.0090(13) -0.0054(13)
F6 0.0558(16) 0.0425(17) 0.0637(17) -0.0108(13) 0.0054(14) -0.0051(13)
F1 0.0482(15) 0.070(2) 0.0502(15) -0.0173(14) 0.0119(13) -0.0098(14)
C21 0.049(2) 0.037(2) 0.032(2) 0.0004(16) 0.0112(18) 0.0004(19)
C9 0.037(2) 0.038(2) 0.035(2) 0.0002(17) 0.0098(17) -0.0051(17)
C18 0.044(2) 0.038(2) 0.0294(19) 0.0008(16) 0.0105(17) -0.0020(18)
C17 0.041(2) 0.038(2) 0.0317(19) -0.0022(16) 0.0135(17) -0.0026(17)
C6 0.036(2) 0.039(2) 0.0326(19) -0.0041(16) 0.0088(17) -0.0079(17)
C13 0.040(2) 0.034(2) 0.034(2) 0.0025(16) 0.0122(17) 0.0008(17)
N3 0.0421(19) 0.038(2) 0.0294(16) 0.0006(14) 0.0099(15) -0.0078(15)
C22 0.063(3) 0.058(3) 0.036(2) -0.010(2) 0.018(2) -0.007(2)
C12 0.0296(18) 0.040(2) 0.0304(19) 0.0015(16) 0.0028(15) -0.0028(16)
C10 0.036(2) 0.039(2) 0.035(2) 0.0017(17) 0.0121(17) -0.0022(17)
C15 0.038(2) 0.037(2) 0.0335(19) -0.0013(16) 0.0112(17) 0.0004(17)
C8 0.046(2) 0.028(2) 0.037(2) -0.0020(16) 0.0202(18) 0.0005(17)
C24 0.068(3) 0.042(3) 0.039(2) -0.0049(19) 0.019(2) -0.010(2)
C5 0.040(2) 0.043(3) 0.041(2) 0.0078(18) 0.0069(19) 0.0056(19)
C20 0.036(2) 0.046(3) 0.0318(19) -0.0048(17) 0.0035(17) -0.0024(18)
C14 0.042(2) 0.037(2) 0.0318(19) -0.0010(16) 0.0105(17) -0.0028(18)
C11 0.036(2) 0.037(2) 0.034(2) 0.0035(16) 0.0118(17) 0.0005(17)
C2 0.0304(19) 0.035(2) 0.0336(19) 0.0042(16) 0.0070(16) -0.0010(16)
C7 0.0363(19) 0.030(2) 0.0315(18) -0.0027(15) 0.0102(16) 0.0015(16)
C19 0.035(2) 0.041(2) 0.0296(19) 0.0008(16) 0.0049(16) -0.0002(17)
C23 0.071(3) 0.062(4) 0.044(3) -0.001(2) 0.027(3) -0.002(3)
C16 0.0336(19) 0.038(2) 0.0321(19) -0.0009(16) 0.0067(16) -0.0023(16)
C4 0.045(2) 0.051(3) 0.037(2) 0.0100(19) 0.0035(19) 0.002(2)

loop_
_atom_type_symbol
_atom_type_description
_atom_type_scat_dispersion_real
_atom_type_scat_dispersion_imag
_atom_type_scat_source
C C 0.0033 0.0016 'International Tables Vol C Tables 4.2.6.8 and 6.1.1.4'
H H 0.0000 0.0000 'International Tables Vol C Tables 4.2.6.8 and 6.1.1.4'
N N 0.0061 0.0033 'International Tables Vol C Tables 4.2.6.8 and 6.1.1.4'
F F 0.0171 0.0103 'International Tables Vol C Tables 4.2.6.8 and 6.1.1.4'
Nb Nb -2.0727 0.6215 'International Tables Vol C Tables 4.2.6.8 and 6.1.1.4'

loop_
_geom_angle_atom_site_label_1
_geom_angle_atom_site_label_2
_geom_angle_atom_site_label_3
_geom_angle
F6 Nb1 F4 92.68(13)
F6 Nb1 F3 91.01(14)
F4 Nb1 F3 88.34(12)
F6 Nb1 F5 90.51(13)
F4 Nb1 F5 90.52(12)
F3 Nb1 F5 178.15(12)
F6 Nb1 F2 90.51(14)
F4 Nb1 F2 176.51(13)
F3 Nb1 F2 90.19(13)
F5 Nb1 F2 90.86(13)
F6 Nb1 F1 178.64(12)
F4 Nb1 F1 88.68(13)
F3 Nb1 F1 89.13(14)
F5 Nb1 F1 89.38(13)
F2 Nb1 F1 88.13(14)
C2 N1 C5 108.3(4)
C2 N1 C6 126.4(4)
C5 N1 C6 125.3(4)
C20 C21 C22 113.9(4)
C20 C21 H21A 108.8
C22 C21 H21A 108.8
C20 C21 H21B 108.8
C22 C21 H21B 108.8
H21A C21 H21B 107.7
C10 C9 C8 115.2(4)
C10 C9 H9A 108.5
C8 C9 H9A 108.5
C10 C9 H9B 108.5
C8 C9 H9B 108.5
H9A C9 H9B 107.5
C19 C18 C17 113.3(4)
C19 C18 H18A 108.9
C17 C18 H18A 108.9
C19 C18 H18B 108.9
C17 C18 H18B 108.9
H18A C18 H18B 107.7
C18 C17 C16 112.4(4)
C18 C17 H17A 109.1
C16 C17 H17A 109.1
C18 C17 H17B 109.1
C16 C17 H17B 109.1
H17A C17 H17B 107.9
N1 C6 C7 111.9(3)
N1 C6 H6A 109.2
C7 C6 H6A 109.2
N1 C6 H6B 109.2
C7 C6 H6B 109.2
H6A C6 H6B 107.9
C14 C13 C12 113.7(4)
C14 C13 H13A 108.8
C12 C13 H13A 108.8
C14 C13 H13B 108.8
C12 C13 H13B 108.8
H13A C13 H13B 107.7
C2 N3 C4 107.8(4)
C2 N3 C24 126.3(4)
C4 N3 C24 125.8(4)
C21 C22 C23 113.7(4)
C21 C22 H22A 108.8
C23 C22 H22A 108.8
C21 C22 H22B 108.8
C23 C22 H22B 108.8
H22A C22 H22B 107.7
C11 C12 C13 112.6(3)
C11 C12 H12A 109.1
C13 C12 H12A 109.1
C11 C12 H12B 109.1
C13 C12 H12B 109.1
H12A C12 H12B 107.8
C11 C10 C9 112.7(4)
C11 C10 H10A 109.1
C9 C10 H10A 109.1
C11 C10 H10B 109.1
C9 C10 H10B 109.1
H10A C10 H10B 107.8
C16 C15 C14 113.3(4)
C16 C15 H15A 108.9
C14 C15 H15A 108.9
C16 C15 H15B 108.9
C14 C15 H15B 108.9
H15A C15 H15B 107.7
C7 C8 C9 114.1(3)
C7 C8 H8A 108.7
C9 C8 H8A 108.7
C7 C8 H8B 108.7
C9 C8 H8B 108.7
H8A C8 H8B 107.6
N3 C24 H24A 109.5
N3 C24 H24B 109.5
H24A C24 H24B 109.5
N3 C24 H24C 109.5
H24A C24 H24C 109.5
H24B C24 H24C 109.5
C4 C5 N1 107.2(4)
C4 C5 H5 126.4
N1 C5 H5 126.4
C21 C20 C19 114.3(4)
C21 C20 H20A 108.7
C19 C20 H20A 108.7
C21 C20 H20B 108.7
C19 C20 H20B 108.7
H20A C20 H20B 107.6
C13 C14 C15 112.2(4)
C13 C14 H14A 109.2
C15 C14 H14A 109.2
C13 C14 H14B 109.2
C15 C14 H14B 109.2
H14A C14 H14B 107.9
C10 C11 C12 115.6(4)
C10 C11 H11A 108.4
C12 C11 H11A 108.4
C10 C11 H11B 108.4
C12 C11 H11B 108.4
H11A C11 H11B 107.4
N1 C2 N3 108.7(4)
N1 C2 H2 125.6
N3 C2 H2 125.6
C8 C7 C6 112.8(3)
C8 C7 H7A 109.0
C6 C7 H7A 109.0
C8 C7 H7B 109.0
C6 C7 H7B 109.0
H7A C7 H7B 107.8
C18 C19 C20 114.0(4)
C18 C19 H19A 108.7
C20 C19 H19A 108.7
C18 C19 H19B 108.7
C20 C19 H19B 108.7
H19A C19 H19B 107.6
C22 C23 H23A 109.5
C22 C23 H23B 109.5
H23A C23 H23B 109.5
C22 C23 H23C 109.5
H23A C23 H23C 109.5
H23B C23 H23C 109.5
C15 C16 C17 112.3(4)
C15 C16 H16A 109.1
C17 C16 H16A 109.1
C15 C16 H16B 109.1
C17 C16 H16B 109.1
H16A C16 H16B 107.9
C5 C4 N3 108.0(4)
C5 C4 H4 126.0
N3 C4 H4 126.0

loop_
_geom_bond_atom_site_label_1
_geom_bond_atom_site_label_2
_geom_bond_distance
Nb1 F6 1.867(3)
Nb1 F4 1.876(2)
Nb1 F3 1.875(3)
Nb1 F5 1.880(3)
Nb1 F2 1.884(2)
Nb1 F1 1.891(3)
N1 C2 1.314(5)
N1 C5 1.377(5)
N1 C6 1.481(5)
C21 C20 1.517(5)
C21 C22 1.520(6)
C21 H21A 0.9700
C21 H21B 0.9700
C9 C10 1.521(6)
C9 C8 1.532(5)
C9 H9A 0.9700
C9 H9B 0.9700
C18 C19 1.515(5)
C18 C17 1.528(5)
C18 H18A 0.9700
C18 H18B 0.9700
C17 C16 1.534(5)
C17 H17A 0.9700
C17 H17B 0.9700
C6 C7 1.517(5)
C6 H6A 0.9700
C6 H6B 0.9700
C13 C14 1.526(5)
C13 C12 1.535(5)
C13 H13A 0.9700
C13 H13B 0.9700
N3 C2 1.339(5)
N3 C4 1.363(6)
N3 C24 1.462(5)
C22 C23 1.521(6)
C22 H22A 0.9700
C22 H22B 0.9700
C12 C11 1.519(5)
C12 H12A 0.9700
C12 H12B 0.9700
C10 C11 1.518(5)
C10 H10A 0.9700
C10 H10B 0.9700
C15 C16 1.530(5)
C15 C14 1.531(5)
C15 H15A 0.9700
C15 H15B 0.9700
C8 C7 1.516(6)
C8 H8A 0.9700
C8 H8B 0.9700
C24 H24A 0.9600
C24 H24B 0.9600
C24 H24C 0.9600
C5 C4 1.328(7)
C5 H5 0.9300
C20 C19 1.520(5)
C20 H20A 0.9700
C20 H20B 0.9700
C14 H14A 0.9700
C14 H14B 0.9700
C11 H11A 0.9700
C11 H11B 0.9700
C2 H2 0.9300
C7 H7A 0.9700
C7 H7B 0.9700
C19 H19A 0.9700
C19 H19B 0.9700
C23 H23A 0.9600
C23 H23B 0.9600
C23 H23C 0.9600
C16 H16A 0.9700
C16 H16B 0.9700
C4 H4 0.9300
